data_4337430
loop_
_publ_author_name
'Tolpygin, Aleksei O.'
'Cherkasov, Anton V.'
'Fukin, Georgii K.'
'Trifonov, Alexander A.'

_publ_section_title
;
 Reversible Switching of Coordination Mode of ansa bis(Amidinate) Ligand
 in Ytterbium Complexes Driven by Oxidation State of the Metal Atom.
;
_journal_issue 3
_journal_name_full 'Inorganic chemistry'
_journal_page_first 1537
_journal_page_last 1543
_journal_paper_doi 10.1021/ic402530w
_journal_volume 53
_journal_year 2014
_chemical_formula_sum 'C39.5 H56.5 Cl N4 O2.5 Yb'
_chemical_formula_weight 835.88
_chemical_name_systematic
; 
 ? 
;
_space_group_IT_number 2
_symmetry_cell_setting triclinic
_symmetry_space_group_name_Hall '-P 1'
_symmetry_space_group_name_H-M 'P -1'
_atom_sites_solution_hydrogens geom
_atom_sites_solution_primary direct
_atom_sites_solution_secondary difmap
_audit_creation_method SHELXL-97
_cell_angle_alpha 86.8570(10)
_cell_angle_beta 78.8810(10)
_cell_angle_gamma 82.9540(10)
_cell_formula_units_Z 4
_cell_length_a 12.3731(7)
_cell_length_b 15.9925(9)
_cell_length_c 19.7268(11)
_cell_measurement_reflns_used 900
_cell_measurement_temperature 100(2)
_cell_measurement_theta_max 30
_cell_measurement_theta_min 2
_cell_volume 3799.3(4)
_computing_cell_refinement 'Bruker SMART'
_computing_data_collection 'Bruker SMART'
_computing_data_reduction 'Bruker SHELXTL'
_computing_molecular_graphics 'Bruker SHELXTL'
_computing_publication_material 'Bruker SHELXTL'
_computing_structure_refinement 'SHELXL-97 (Sheldrick, 1997)'
_computing_structure_solution 'SHELXS-97 (Sheldrick, 1990)'
_diffrn_ambient_temperature 100(2)
_diffrn_measured_fraction_theta_full 0.992
_diffrn_measured_fraction_theta_max 0.992
_diffrn_measurement_device_type 'CCD area detector'
_diffrn_measurement_method 'omega scans'
_diffrn_radiation_monochromator graphite
_diffrn_radiation_source 'fine-focus sealed tube'
_diffrn_radiation_type MoK\a
_diffrn_radiation_wavelength 0.71073
_diffrn_reflns_av_R_equivalents 0.0292
_diffrn_reflns_av_sigmaI/netI 0.0606
_diffrn_reflns_limit_h_max 14
_diffrn_reflns_limit_h_min -15
_diffrn_reflns_limit_k_max 15
_diffrn_reflns_limit_k_min -19
_diffrn_reflns_limit_l_max 24
_diffrn_reflns_limit_l_min -24
_diffrn_reflns_number 23019
_diffrn_reflns_theta_full 26.00
_diffrn_reflns_theta_max 26.00
_diffrn_reflns_theta_min 2.09
_exptl_absorpt_coefficient_mu 2.572
_exptl_absorpt_correction_T_max 0.8207
_exptl_absorpt_correction_T_min 0.6837
_exptl_absorpt_correction_type multi-scan
_exptl_absorpt_process_details 'SADABS (Sheldrick, 1998a)'
_exptl_crystal_colour yellow
_exptl_crystal_density_diffrn 1.461
_exptl_crystal_density_method 'not measured'
_exptl_crystal_description prism
_exptl_crystal_F_000 1714
_exptl_crystal_size_max 0.16
_exptl_crystal_size_mid 0.10
_exptl_crystal_size_min 0.08
_refine_diff_density_max 1.707
_refine_diff_density_min -1.019
_refine_diff_density_rms 0.127
_refine_ls_extinction_method none
_refine_ls_goodness_of_fit_ref 0.968
_refine_ls_hydrogen_treatment constr
_refine_ls_matrix_type full
_refine_ls_number_parameters 890
_refine_ls_number_reflns 14838
_refine_ls_number_restraints 54
_refine_ls_restrained_S_all 0.974
_refine_ls_R_factor_all 0.0644
_refine_ls_R_factor_gt 0.0374
_refine_ls_shift/su_max 0.002
_refine_ls_shift/su_mean 0.000
_refine_ls_structure_factor_coef Fsqd
_refine_ls_weighting_details 'calc w=1/[\s^2^(Fo^2^)+(0.0445P)^2^+0.0000P] where P=(Fo^2^+2Fc^2^)/3'
_refine_ls_weighting_scheme calc
_refine_ls_wR_factor_gt 0.0805
_refine_ls_wR_factor_ref 0.0873
_reflns_number_gt 10839
_reflns_number_total 14838
_reflns_threshold_expression >2sigma(I)
_cod_data_source_file ic402530w_si_002.cif
_cod_data_source_block ybbisam1m
_cod_depositor_comments
;
The following automatic conversions were performed:

'_symmetry_cell_setting' value 'Triclinic' changed to 'triclinic'
according to
/usr/data/users/saulius/automatic-downloads/current/ACS/lib/dictionaries/cif_core.dic
dictionary named 'cif_core.dic' version 2.4.2 from 2011-04-26.

Automatic conversion script
Id: cif_fix_values 2281 2013-09-26 08:29:07Z andrius 
;
_cod_original_sg_symbol_H-M P-1
_cod_original_formula_sum 'C39.50 H56.50 Cl N4 O2.50 Yb'
_cod_database_code 4337430

loop_
_symmetry_equiv_pos_as_xyz
'x, y, z'
'-x, -y, -z'

loop_
_atom_site_label
_atom_site_type_symbol
_atom_site_fract_x
_atom_site_fract_y
_atom_site_fract_z
_atom_site_U_iso_or_equiv
_atom_site_adp_type
_atom_site_occupancy
_atom_site_symmetry_multiplicity
_atom_site_calc_flag
_atom_site_refinement_flags
Yb1A Yb -0.409094(11) -0.122621(9) -0.282621(7) 0.01831(4) Uani 1 1 d .
Cl1A Cl -0.50903(7) -0.24446(6) -0.30674(5) 0.0312(2) Uani 1 1 d .
O1A O -0.3645(2) 0.01807(15) -0.28822(14) 0.0330(7) Uani 1 1 d .
O2A O -0.4891(2) -0.03839(17) -0.36735(13) 0.0359(7) Uani 1 1 d .
N1A N -0.5584(2) -0.07278(17) -0.19360(14) 0.0196(7) Uani 1 1 d .
N2A N -0.4139(2) -0.15243(18) -0.16896(14) 0.0237(7) Uani 1 1 d .
N3A N -0.2485(2) -0.19885(18) -0.26452(14) 0.0219(7) Uani 1 1 d .
N4A N -0.2490(2) -0.15139(17) -0.37112(14) 0.0201(7) Uani 1 1 d .
C1A C -0.6558(3) -0.0136(2) -0.17995(17) 0.0203(8) Uani 1 1 d .
C2A C -0.7389(3) -0.0105(2) -0.21878(18) 0.0259(9) Uani 1 1 d .
C3A C -0.8268(3) 0.0529(2) -0.20806(19) 0.0321(10) Uani 1 1 d .
H3AA H -0.8833 0.0553 -0.2348 0.038 Uiso 1 1 calc R
C4A C -0.8337(3) 0.1132(3) -0.1587(2) 0.0387(11) Uani 1 1 d .
H4AA H -0.8952 0.1557 -0.1512 0.046 Uiso 1 1 calc R
C5A C -0.7505(3) 0.1109(2) -0.1207(2) 0.0345(10) Uani 1 1 d .
H5AA H -0.7553 0.1522 -0.0872 0.041 Uiso 1 1 calc R
C6A C -0.6595(3) 0.0490(2) -0.13052(18) 0.0289(10) Uani 1 1 d .
C7A C -0.7373(3) -0.0765(2) -0.27078(19) 0.0314(10) Uani 1 1 d .
H7AA H -0.8133 -0.0810 -0.2765 0.047 Uiso 1 1 calc R
H7AB H -0.7046 -0.1310 -0.2544 0.047 Uiso 1 1 calc R
H7AC H -0.6931 -0.0603 -0.3152 0.047 Uiso 1 1 calc R
C8A C -0.5721(3) 0.0531(2) -0.08796(18) 0.0285(9) Uani 1 1 d .
H8AA H -0.5119 0.0077 -0.1007 0.043 Uiso 1 1 calc R
H8AB H -0.6046 0.0466 -0.0388 0.043 Uiso 1 1 calc R
H8AC H -0.5427 0.1077 -0.0965 0.043 Uiso 1 1 calc R
C9A C -0.5247(3) -0.1307(2) -0.14977(17) 0.0198(8) Uani 1 1 d .
C10A C -0.6009(3) -0.1756(2) -0.09130(18) 0.0235(9) Uani 1 1 d .
C11A C -0.7229(3) -0.1623(2) -0.0992(2) 0.0325(10) Uani 1 1 d .
H11A H -0.7293 -0.1815 -0.1444 0.049 Uiso 1 1 calc R
H11B H -0.7504 -0.1022 -0.0956 0.049 Uiso 1 1 calc R
H11C H -0.7670 -0.1945 -0.0626 0.049 Uiso 1 1 calc R
C12A C -0.5941(3) -0.1446(2) -0.02003(18) 0.0306(10) Uani 1 1 d .
H12A H -0.6475 -0.0943 -0.0093 0.046 Uiso 1 1 calc R
H12B H -0.5191 -0.1305 -0.0206 0.046 Uiso 1 1 calc R
H12C H -0.6115 -0.1890 0.0152 0.046 Uiso 1 1 calc R
C13A C -0.5674(3) -0.2721(2) -0.09609(19) 0.0295(9) Uani 1 1 d .
H13A H -0.5715 -0.2900 -0.1422 0.044 Uiso 1 1 calc R
H13B H -0.6181 -0.3016 -0.0611 0.044 Uiso 1 1 calc R
H13C H -0.4914 -0.2858 -0.0880 0.044 Uiso 1 1 calc R
C14A C -0.3299(3) -0.2066(2) -0.14558(17) 0.0206(8) Uani 1 1 d .
C15A C -0.3251(3) -0.2301(2) -0.07698(18) 0.0266(9) Uani 1 1 d .
H15A H -0.3855 -0.2112 -0.0416 0.032 Uiso 1 1 calc R
C16A C -0.2349(3) -0.2803(2) -0.05900(19) 0.0276(9) Uani 1 1 d .
H16A H -0.2341 -0.2961 -0.0120 0.033 Uiso 1 1 calc R
C17A C -0.1466(3) -0.3069(2) -0.10960(19) 0.0304(10) Uani 1 1 d .
H17A H -0.0855 -0.3425 -0.0975 0.036 Uiso 1 1 calc R
C18A C -0.1456(3) -0.2827(2) -0.17790(19) 0.0278(9) Uani 1 1 d .
H18A H -0.0832 -0.3014 -0.2120 0.033 Uiso 1 1 calc R
C19A C -0.2349(3) -0.2309(2) -0.19825(18) 0.0231(8) Uani 1 1 d .
C20A C -0.1882(3) -0.1954(2) -0.32963(17) 0.0185(8) Uani 1 1 d .
C21A C -0.0667(3) -0.2349(2) -0.35081(18) 0.0267(9) Uani 1 1 d .
C22A C 0.0040(3) -0.1918(2) -0.30990(19) 0.0323(10) Uani 1 1 d .
H22A H 0.0080 -0.1333 -0.3269 0.048 Uiso 1 1 calc R
H22B H 0.0789 -0.2220 -0.3160 0.048 Uiso 1 1 calc R
H22C H -0.0301 -0.1926 -0.2607 0.048 Uiso 1 1 calc R
C23A C -0.0629(3) -0.3313(2) -0.3381(2) 0.0320(10) Uani 1 1 d .
H23A H -0.0847 -0.3564 -0.3770 0.048 Uiso 1 1 calc R
H23B H -0.1143 -0.3435 -0.2953 0.048 Uiso 1 1 calc R
H23C H 0.0125 -0.3551 -0.3341 0.048 Uiso 1 1 calc R
C24A C -0.0152(3) -0.2215(3) -0.42754(19) 0.0331(10) Uani 1 1 d .
H24A H -0.0562 -0.2487 -0.4563 0.050 Uiso 1 1 calc R
H24B H 0.0624 -0.2462 -0.4360 0.050 Uiso 1 1 calc R
H24C H -0.0192 -0.1609 -0.4392 0.050 Uiso 1 1 calc R
C25A C -0.2283(3) -0.1360(2) -0.44322(17) 0.0178(8) Uani 1 1 d .
C26A C -0.1907(3) -0.0587(2) -0.47060(17) 0.0218(8) Uani 1 1 d .
C27A C -0.1892(3) -0.0394(2) -0.54060(18) 0.0286(10) Uani 1 1 d .
H27A H -0.1654 0.0126 -0.5595 0.034 Uiso 1 1 calc R
C28A C -0.2212(3) -0.0934(2) -0.58321(19) 0.0309(10) Uani 1 1 d .
H28A H -0.2207 -0.0783 -0.6305 0.037 Uiso 1 1 calc R
C29A C -0.2538(3) -0.1697(2) -0.55608(18) 0.0259(9) Uani 1 1 d .
H29A H -0.2737 -0.2078 -0.5856 0.031 Uiso 1 1 calc R
C30A C -0.2582(3) -0.1921(2) -0.48684(17) 0.0216(8) Uani 1 1 d .
C31A C -0.1519(3) 0.0006(2) -0.42643(19) 0.0289(9) Uani 1 1 d .
H31A H -0.1482 0.0559 -0.4502 0.043 Uiso 1 1 calc R
H31B H -0.0781 -0.0217 -0.4180 0.043 Uiso 1 1 calc R
H31C H -0.2039 0.0064 -0.3823 0.043 Uiso 1 1 calc R
C32A C -0.2905(3) -0.2773(2) -0.45969(19) 0.0285(9) Uani 1 1 d .
H32A H -0.3185 -0.3045 -0.4951 0.043 Uiso 1 1 calc R
H32B H -0.3485 -0.2704 -0.4182 0.043 Uiso 1 1 calc R
H32C H -0.2256 -0.3125 -0.4481 0.043 Uiso 1 1 calc R
C33A C -0.3255(4) 0.0473(3) -0.2297(2) 0.0564(14) Uani 1 1 d .
H33A H -0.2965 0.1016 -0.2421 0.085 Uiso 1 1 calc R
H33B H -0.2665 0.0060 -0.2174 0.085 Uiso 1 1 calc R
H33C H -0.3871 0.0541 -0.1902 0.085 Uiso 1 1 calc R
C34A C -0.4442(3) 0.0776(3) -0.3131(3) 0.0517(14) Uani 1 1 d .
H34A H -0.4168 0.1337 -0.3204 0.062 Uiso 1 1 calc R
H34B H -0.5147 0.0828 -0.2791 0.062 Uiso 1 1 calc R
C35A C -0.4620(4) 0.0474(3) -0.3791(2) 0.0520(13) Uani 1 1 d .
H35A H -0.5234 0.0837 -0.3953 0.062 Uiso 1 1 calc R
H35B H -0.3941 0.0493 -0.4148 0.062 Uiso 1 1 calc R
C36A C -0.5175(3) -0.0733(3) -0.4260(2) 0.0532(14) Uani 1 1 d .
H36A H -0.5837 -0.0401 -0.4379 0.080 Uiso 1 1 calc R
H36B H -0.5325 -0.1317 -0.4150 0.080 Uiso 1 1 calc R
H36C H -0.4557 -0.0718 -0.4653 0.080 Uiso 1 1 calc R
Yb1B Yb -0.387572(11) -0.619419(9) -0.223082(7) 0.01726(4) Uani 1 1 d .
Cl1B Cl -0.46240(7) -0.74147(5) -0.14768(5) 0.0274(2) Uani 1 1 d .
O1B O -0.33436(19) -0.48343(15) -0.25384(13) 0.0257(6) Uani 1 1 d .
O2B O -0.37858(19) -0.54243(14) -0.12552(12) 0.0241(6) Uani 1 1 d .
N1B N -0.5719(2) -0.55366(17) -0.22928(14) 0.0192(7) Uani 1 1 d .
N2B N -0.4708(2) -0.62969(18) -0.31396(15) 0.0250(7) Uani 1 1 d .
N3B N -0.2760(2) -0.69655(17) -0.30863(14) 0.0195(7) Uani 1 1 d .
N4B N -0.1970(2) -0.66565(16) -0.22440(14) 0.0172(6) Uani 1 1 d .
C1B C -0.6612(3) -0.4943(2) -0.19959(19) 0.0250(9) Uani 1 1 d .
C2B C -0.7034(3) -0.4301(2) -0.2411(2) 0.0310(10) Uani 1 1 d .
C3B C -0.7874(3) -0.3690(3) -0.2095(3) 0.0434(12) Uani 1 1 d .
H3BA H -0.8180 -0.3257 -0.2375 0.052 Uiso 1 1 calc R
C4B C -0.8261(3) -0.3702(3) -0.1395(3) 0.0533(14) Uani 1 1 d .
H4BA H -0.8822 -0.3282 -0.1193 0.064 Uiso 1 1 calc R
C5B C -0.7821(3) -0.4336(3) -0.0990(2) 0.0400(11) Uani 1 1 d .
H5BA H -0.8098 -0.4350 -0.0506 0.048 Uiso 1 1 calc R
C6B C -0.6992(3) -0.4952(2) -0.1265(2) 0.0311(10) Uani 1 1 d .
C7B C -0.6596(3) -0.4210(2) -0.3176(2) 0.0364(11) Uani 1 1 d .
H7BA H -0.6121 -0.4725 -0.3336 0.055 Uiso 1 1 calc R
H7BB H -0.6164 -0.3728 -0.3267 0.055 Uiso 1 1 calc R
H7BC H -0.7218 -0.4119 -0.3423 0.055 Uiso 1 1 calc R
C8B C -0.6540(3) -0.5614(3) -0.08087(19) 0.0338(10) Uani 1 1 d .
H8BA H -0.7024 -0.5607 -0.0352 0.051 Uiso 1 1 calc R
H8BB H -0.5795 -0.5507 -0.0762 0.051 Uiso 1 1 calc R
H8BC H -0.6501 -0.6167 -0.1010 0.051 Uiso 1 1 calc R
C9B C -0.5752(3) -0.6089(2) -0.27698(18) 0.0209(8) Uani 1 1 d .
C10B C -0.6781(3) -0.6537(2) -0.28092(18) 0.0243(9) Uani 1 1 d .
C11B C -0.7596(3) -0.6514(2) -0.21129(19) 0.0290(9) Uani 1 1 d .
H11D H -0.7903 -0.5930 -0.2013 0.043 Uiso 1 1 calc R
H11E H -0.7206 -0.6748 -0.1745 0.043 Uiso 1 1 calc R
H11F H -0.8199 -0.6849 -0.2137 0.043 Uiso 1 1 calc R
C12B C -0.7409(3) -0.6119(2) -0.33684(18) 0.0239(9) Uani 1 1 d .
H12D H -0.7816 -0.5581 -0.3205 0.036 Uiso 1 1 calc R
H12E H -0.7933 -0.6492 -0.3461 0.036 Uiso 1 1 calc R
H12F H -0.6878 -0.6020 -0.3794 0.036 Uiso 1 1 calc R
C13B C -0.6416(3) -0.7480(2) -0.2937(2) 0.0294(9) Uani 1 1 d .
H13D H -0.5982 -0.7717 -0.2591 0.044 Uiso 1 1 calc R
H13E H -0.5961 -0.7546 -0.3400 0.044 Uiso 1 1 calc R
H13F H -0.7072 -0.7778 -0.2901 0.044 Uiso 1 1 calc R
C14B C -0.4243(3) -0.6798(2) -0.36919(19) 0.0251(9) Uani 1 1 d .
C15B C -0.4694(3) -0.6864(3) -0.42843(19) 0.0357(10) Uani 1 1 d .
H15B H -0.5412 -0.6586 -0.4304 0.043 Uiso 1 1 calc R
C16B C -0.4113(3) -0.7326(3) -0.4842(2) 0.0357(10) Uani 1 1 d .
H16B H -0.4442 -0.7381 -0.5232 0.043 Uiso 1 1 calc R
C17B C -0.3060(3) -0.7705(3) -0.4825(2) 0.0333(10) Uani 1 1 d .
H17B H -0.2665 -0.8031 -0.5201 0.040 Uiso 1 1 calc R
C18B C -0.2568(3) -0.7613(2) -0.42628(18) 0.0258(9) Uani 1 1 d .
H18B H -0.1834 -0.7873 -0.4268 0.031 Uiso 1 1 calc R
C19B C -0.3108(3) -0.7156(2) -0.36910(18) 0.0221(8) Uani 1 1 d .
C20B C -0.1798(3) -0.7044(2) -0.28371(17) 0.0184(8) Uani 1 1 d .
C21B C -0.0694(3) -0.7502(2) -0.32103(18) 0.0220(8) Uani 1 1 d .
C22B C -0.0356(3) -0.7000(2) -0.38965(18) 0.0276(9) Uani 1 1 d .
H22D H 0.0273 -0.7321 -0.4188 0.041 Uiso 1 1 calc R
H22E H -0.0145 -0.6455 -0.3797 0.041 Uiso 1 1 calc R
H22F H -0.0984 -0.6907 -0.4139 0.041 Uiso 1 1 calc R
C23B C 0.0255(3) -0.7515(2) -0.28211(18) 0.0246(9) Uani 1 1 d .
H23D H 0.0069 -0.7810 -0.2373 0.037 Uiso 1 1 calc R
H23E H 0.0379 -0.6935 -0.2749 0.037 Uiso 1 1 calc R
H23F H 0.0930 -0.7808 -0.3091 0.037 Uiso 1 1 calc R
C24B C -0.0840(3) -0.8429(2) -0.3299(2) 0.0278(9) Uani 1 1 d .
H24D H -0.0776 -0.8751 -0.2869 0.042 Uiso 1 1 calc R
H24E H -0.0264 -0.8663 -0.3676 0.042 Uiso 1 1 calc R
H24F H -0.1572 -0.8462 -0.3410 0.042 Uiso 1 1 calc R
C25B C -0.1259(3) -0.6604(2) -0.17619(16) 0.0180(8) Uani 1 1 d .
C26B C -0.0721(3) -0.5879(2) -0.17657(18) 0.0231(8) Uani 1 1 d .
C27B C -0.0203(3) -0.5765(3) -0.1217(2) 0.0328(10) Uani 1 1 d .
H27B H 0.0128 -0.5262 -0.1202 0.039 Uiso 1 1 calc R
C28B C -0.0164(3) -0.6370(3) -0.0695(2) 0.0401(11) Uani 1 1 d .
H28B H 0.0207 -0.6290 -0.0329 0.048 Uiso 1 1 calc R
C29B C -0.0655(3) -0.7082(3) -0.07057(19) 0.0362(11) Uani 1 1 d .
H29B H -0.0621 -0.7496 -0.0344 0.043 Uiso 1 1 calc R
C30B C -0.1216(3) -0.7223(2) -0.12405(18) 0.0251(9) Uani 1 1 d .
C31B C -0.0660(3) -0.5238(2) -0.2358(2) 0.0313(10) Uani 1 1 d .
H31D H -0.0422 -0.4721 -0.2218 0.047 Uiso 1 1 calc R
H31E H -0.1393 -0.5109 -0.2483 0.047 Uiso 1 1 calc R
H31F H -0.0126 -0.5466 -0.2757 0.047 Uiso 1 1 calc R
C32B C -0.1721(3) -0.8026(2) -0.1245(2) 0.0371(11) Uani 1 1 d .
H32D H -0.2499 -0.7896 -0.1289 0.056 Uiso 1 1 calc R
H32E H -0.1677 -0.8349 -0.0812 0.056 Uiso 1 1 calc R
H32F H -0.1317 -0.8360 -0.1636 0.056 Uiso 1 1 calc R
C33B C -0.3347(3) -0.4506(2) -0.3230(2) 0.0378(11) Uani 1 1 d .
H33D H -0.2972 -0.3995 -0.3305 0.057 Uiso 1 1 calc R
H33E H -0.4114 -0.4371 -0.3298 0.057 Uiso 1 1 calc R
H33F H -0.2958 -0.4929 -0.3561 0.057 Uiso 1 1 calc R
C34B C -0.3825(3) -0.4232(2) -0.20188(19) 0.0295(9) Uani 1 1 d .
H34C H -0.4643 -0.4156 -0.1968 0.035 Uiso 1 1 calc R
H34D H -0.3545 -0.3680 -0.2147 0.035 Uiso 1 1 calc R
C35B C -0.3492(3) -0.4581(2) -0.1355(2) 0.0307(10) Uani 1 1 d .
H35C H -0.2684 -0.4582 -0.1385 0.037 Uiso 1 1 calc R
H35D H -0.3884 -0.4232 -0.0964 0.037 Uiso 1 1 calc R
C36B C -0.3565(3) -0.5803(2) -0.06146(19) 0.0335(10) Uani 1 1 d .
H36D H -0.4028 -0.5489 -0.0230 0.050 Uiso 1 1 calc R
H36E H -0.2782 -0.5793 -0.0596 0.050 Uiso 1 1 calc R
H36F H -0.3736 -0.6389 -0.0579 0.050 Uiso 1 1 calc R
O1S O -0.1020(3) -0.0504(3) -0.1556(2) 0.1354(19) Uani 1 1 d DU
C1S C -0.0113(4) -0.1014(4) -0.13208(18) 0.104(2) Uani 1 1 d DU
H1SA H 0.0606 -0.0805 -0.1518 0.125 Uiso 1 1 calc R
H1SB H -0.0081 -0.1613 -0.1436 0.125 Uiso 1 1 calc R
C2S C -0.0425(4) -0.0896(3) -0.05416(19) 0.154(3) Uani 1 1 d DU
H2SA H 0.0243 -0.0807 -0.0360 0.185 Uiso 1 1 calc RD
H2SB H -0.0714 -0.1411 -0.0312 0.185 Uiso 1 1 calc RD
C3S C -0.1304(3) -0.0140(3) -0.0378(2) 0.098(2) Uani 1 1 d DU
H3SA H -0.1799 -0.0204 0.0076 0.118 Uiso 1 1 calc R
H3SB H -0.0983 0.0401 -0.0409 0.118 Uiso 1 1 calc R
C4S C -0.1862(4) -0.0255(4) -0.0981(2) 0.096(2) Uani 1 1 d DU
H4SA H -0.2374 -0.0693 -0.0861 0.116 Uiso 1 1 calc R
H4SB H -0.2294 0.0279 -0.1094 0.116 Uiso 1 1 calc R
C5S C -0.2379(6) -0.5318(5) -0.5011(4) 0.120(2) Uani 1 1 d U
H5SA H -0.3049 -0.4919 -0.4892 0.181 Uiso 1 1 calc R
H5SB H -0.2508 -0.5867 -0.4784 0.181 Uiso 1 1 calc R
H5SC H -0.2197 -0.5378 -0.5513 0.181 Uiso 1 1 calc R
C6S C -0.1424(5) -0.4991(4) -0.4768(3) 0.0713(16) Uani 1 1 d U
H6SA H -0.1545 -0.4684 -0.4356 0.086 Uiso 1 1 calc R
C7S C -0.0414(6) -0.5143(5) -0.5145(4) 0.117(2) Uani 1 1 d U
H7SA H -0.0266 -0.5421 -0.5572 0.140 Uiso 1 1 calc R

loop_
_atom_site_aniso_label
_atom_site_aniso_U_11
_atom_site_aniso_U_22
_atom_site_aniso_U_33
_atom_site_aniso_U_23
_atom_site_aniso_U_13
_atom_site_aniso_U_12
Yb1A 0.02120(7) 0.01615(7) 0.01713(7) 0.00166(6) -0.00453(6) 0.00012(6)
Cl1A 0.0319(4) 0.0230(4) 0.0390(5) -0.0054(4) -0.0041(4) -0.0064(4)
O1A 0.0347(13) 0.0199(12) 0.0404(15) -0.0053(11) 0.0050(12) -0.0045(11)
O2A 0.0312(13) 0.0423(16) 0.0301(14) 0.0166(12) -0.0061(12) 0.0049(12)
N1A 0.0204(13) 0.0162(13) 0.0210(14) 0.0036(11) -0.0050(12) 0.0028(11)
N2A 0.0299(15) 0.0209(14) 0.0161(14) 0.0037(12) -0.0010(12) 0.0063(13)
N3A 0.0212(13) 0.0225(14) 0.0203(14) 0.0015(12) -0.0032(12) 0.0023(12)
N4A 0.0264(14) 0.0158(13) 0.0166(14) 0.0009(11) -0.0045(12) 0.0031(12)
C1A 0.0279(17) 0.0116(15) 0.0177(16) 0.0023(13) 0.0004(14) 0.0037(14)
C2A 0.0291(18) 0.0245(18) 0.0206(18) 0.0062(15) 0.0014(15) -0.0019(15)
C3A 0.0291(18) 0.038(2) 0.0254(19) 0.0075(17) -0.0046(16) 0.0045(17)
C4A 0.042(2) 0.035(2) 0.034(2) 0.0035(18) -0.0054(19) 0.0127(19)
C5A 0.042(2) 0.028(2) 0.029(2) -0.0009(17) -0.0027(18) 0.0068(18)
C6A 0.037(2) 0.0228(18) 0.0219(18) 0.0042(15) 0.0028(16) -0.0001(16)
C7A 0.0265(17) 0.035(2) 0.033(2) -0.0012(17) -0.0116(16) 0.0030(17)
C8A 0.0357(19) 0.0263(18) 0.0233(18) -0.0041(15) -0.0027(16) -0.0059(16)
C9A 0.0251(16) 0.0158(16) 0.0173(16) -0.0013(13) -0.0032(14) 0.0009(14)
C10A 0.0271(17) 0.0193(16) 0.0224(18) 0.0039(14) -0.0021(15) -0.0022(14)
C11A 0.0235(17) 0.034(2) 0.040(2) 0.0130(17) -0.0073(16) -0.0045(16)
C12A 0.043(2) 0.0238(18) 0.0233(19) 0.0012(15) -0.0028(17) -0.0049(17)
C13A 0.0369(19) 0.0220(18) 0.029(2) 0.0024(15) -0.0044(17) -0.0048(16)
C14A 0.0210(15) 0.0188(16) 0.0228(17) 0.0025(14) -0.0063(14) -0.0036(14)
C15A 0.0222(16) 0.0320(19) 0.0241(18) 0.0054(16) -0.0032(15) -0.0013(15)
C16A 0.0315(18) 0.0288(19) 0.0235(18) 0.0096(15) -0.0099(15) -0.0043(16)
C17A 0.0250(17) 0.034(2) 0.034(2) 0.0084(17) -0.0139(16) -0.0013(16)
C18A 0.0236(17) 0.034(2) 0.0246(19) 0.0012(16) -0.0051(15) 0.0017(16)
C19A 0.0266(16) 0.0192(16) 0.0247(18) 0.0066(14) -0.0107(14) -0.0011(14)
C20A 0.0174(15) 0.0141(15) 0.0233(17) -0.0003(13) -0.0028(13) -0.0003(13)
C21A 0.0222(16) 0.0320(19) 0.0247(18) 0.0070(16) -0.0049(15) -0.0015(15)
C22A 0.0232(17) 0.041(2) 0.032(2) 0.0118(18) -0.0077(16) -0.0062(17)
C23A 0.0343(19) 0.0263(19) 0.032(2) -0.0004(17) -0.0057(17) 0.0100(17)
C24A 0.0212(17) 0.039(2) 0.031(2) 0.0023(18) 0.0089(16) 0.0038(17)
C25A 0.0164(14) 0.0165(15) 0.0195(16) -0.0019(13) -0.0045(13) 0.0044(13)
C26A 0.0219(16) 0.0185(16) 0.0224(17) 0.0014(14) -0.0010(14) 0.0026(14)
C27A 0.0307(18) 0.0249(18) 0.0256(19) 0.0054(16) 0.0010(16) 0.0023(16)
C28A 0.0346(19) 0.035(2) 0.0186(18) 0.0012(16) -0.0065(16) 0.0138(17)
C29A 0.0287(17) 0.0268(18) 0.0221(18) -0.0074(15) -0.0095(15) 0.0075(15)
C30A 0.0199(15) 0.0233(17) 0.0207(17) -0.0019(14) -0.0036(14) 0.0013(14)
C31A 0.0321(18) 0.0229(18) 0.031(2) 0.0000(16) -0.0031(16) -0.0061(16)
C32A 0.0305(18) 0.0227(18) 0.032(2) -0.0053(16) -0.0048(16) -0.0017(15)
C33A 0.069(3) 0.056(3) 0.045(3) -0.018(2) 0.009(2) -0.036(2)
C34A 0.037(2) 0.0203(19) 0.084(4) 0.014(2) 0.016(2) 0.0026(18)
C35A 0.039(2) 0.042(2) 0.063(3) 0.041(2) -0.001(2) 0.009(2)
C36A 0.043(2) 0.085(4) 0.028(2) 0.005(2) -0.0193(19) 0.025(2)
Yb1B 0.01822(7) 0.01531(7) 0.01855(7) -0.00073(6) -0.00508(6) -0.00045(6)
Cl1B 0.0297(4) 0.0223(4) 0.0295(5) 0.0057(4) -0.0047(4) -0.0050(4)
O1B 0.0256(12) 0.0208(12) 0.0301(13) 0.0049(10) -0.0060(11) -0.0024(10)
O2B 0.0299(12) 0.0186(12) 0.0251(12) -0.0027(10) -0.0091(10) -0.0010(10)
N1B 0.0161(12) 0.0197(14) 0.0214(14) -0.0004(12) -0.0051(11) 0.0012(11)
N2B 0.0284(14) 0.0172(14) 0.0344(16) -0.0074(12) -0.0191(13) 0.0019(12)
N3B 0.0198(13) 0.0218(14) 0.0174(14) -0.0002(11) -0.0052(11) -0.0020(12)
N4B 0.0177(12) 0.0140(13) 0.0205(14) -0.0002(11) -0.0057(11) -0.0008(11)
C1B 0.0118(14) 0.0238(17) 0.041(2) -0.0100(16) -0.0072(14) -0.0034(13)
C2B 0.0222(16) 0.0204(18) 0.054(2) -0.0050(17) -0.0181(16) 0.0027(15)
C3B 0.0203(17) 0.026(2) 0.087(3) -0.014(2) -0.021(2) 0.0082(16)
C4B 0.0246(19) 0.046(2) 0.087(3) -0.040(2) -0.004(2) 0.0088(19)
C5B 0.0194(17) 0.051(2) 0.052(2) -0.025(2) -0.0035(17) -0.0073(17)
C6B 0.0236(17) 0.032(2) 0.040(2) -0.0121(17) -0.0069(16) -0.0058(16)
C7B 0.0358(19) 0.0211(18) 0.057(3) 0.0050(18) -0.0219(19) -0.0016(16)
C8B 0.0313(19) 0.044(2) 0.0255(19) -0.0090(17) 0.0016(16) -0.0091(18)
C9B 0.0196(15) 0.0174(16) 0.0265(18) 0.0000(14) -0.0080(14) 0.0000(13)
C10B 0.0248(16) 0.0204(17) 0.0285(18) -0.0083(15) -0.0070(15) 0.0003(14)
C11B 0.0229(17) 0.0278(18) 0.038(2) -0.0028(16) -0.0045(16) -0.0099(15)
C12B 0.0208(15) 0.0254(18) 0.0276(18) 0.0010(15) -0.0104(14) -0.0020(14)
C13B 0.0332(18) 0.0229(18) 0.036(2) -0.0056(16) -0.0122(16) -0.0072(16)
C14B 0.0240(16) 0.0219(17) 0.0293(19) -0.0054(15) -0.0048(15) -0.0004(15)
C15B 0.0260(17) 0.056(3) 0.0290(19) -0.0165(18) -0.0155(15) 0.0046(18)
C16B 0.0324(19) 0.048(2) 0.031(2) -0.0190(18) -0.0142(16) 0.0022(18)
C17B 0.0308(18) 0.042(2) 0.0279(19) -0.0160(17) -0.0074(16) 0.0005(18)
C18B 0.0196(16) 0.0282(19) 0.0290(19) -0.0093(15) -0.0037(15) 0.0020(15)
C19B 0.0194(15) 0.0218(17) 0.0257(18) -0.0001(14) -0.0060(14) -0.0021(14)
C20B 0.0204(15) 0.0153(15) 0.0199(16) 0.0006(13) -0.0022(13) -0.0058(13)
C21B 0.0168(15) 0.0226(17) 0.0254(18) 0.0001(15) -0.0016(14) -0.0013(14)
C22B 0.0215(16) 0.038(2) 0.0230(18) -0.0026(16) -0.0014(15) -0.0050(16)
C23B 0.0189(16) 0.0274(18) 0.0272(18) -0.0071(15) -0.0054(14) 0.0029(15)
C24B 0.0268(17) 0.0218(18) 0.035(2) -0.0073(16) -0.0083(16) 0.0015(15)
C25B 0.0175(15) 0.0195(16) 0.0161(16) -0.0028(13) -0.0041(13) 0.0042(13)
C26B 0.0211(16) 0.0219(17) 0.0265(18) -0.0061(15) -0.0047(14) -0.0011(14)
C27B 0.0236(17) 0.036(2) 0.041(2) -0.0177(18) -0.0123(16) 0.0039(16)
C28B 0.0274(18) 0.069(3) 0.0244(19) -0.018(2) -0.0105(16) 0.010(2)
C29B 0.0246(18) 0.061(3) 0.0173(18) 0.0025(18) -0.0018(16) 0.0137(19)
C30B 0.0197(16) 0.0327(19) 0.0197(17) 0.0037(15) -0.0015(14) 0.0045(15)
C31B 0.0250(17) 0.0197(17) 0.050(2) 0.0005(17) -0.0102(17) -0.0029(15)
C32B 0.0311(19) 0.031(2) 0.043(2) 0.0162(18) -0.0012(18) 0.0016(17)
C33B 0.046(2) 0.033(2) 0.033(2) 0.0155(18) -0.0075(19) -0.0069(19)
C34B 0.0339(18) 0.0158(17) 0.040(2) 0.0008(16) -0.0114(17) -0.0040(15)
C35B 0.0335(18) 0.0204(18) 0.042(2) -0.0068(16) -0.0148(17) -0.0017(16)
C36B 0.043(2) 0.032(2) 0.0277(19) -0.0074(17) -0.0149(17) 0.0048(18)
O1S 0.124(3) 0.143(3) 0.143(3) -0.001(3) -0.033(3) -0.018(3)
C1S 0.099(3) 0.102(3) 0.111(4) -0.002(3) -0.018(3) -0.013(3)
C2S 0.153(4) 0.158(4) 0.149(4) -0.006(3) -0.034(3) -0.003(3)
C3S 0.105(3) 0.094(3) 0.086(3) 0.012(3) -0.008(3) 0.007(3)
C4S 0.103(3) 0.090(3) 0.097(3) -0.021(3) -0.014(3) -0.014(3)
C5S 0.142(4) 0.113(4) 0.100(4) 0.004(3) -0.020(3) -0.002(3)
C6S 0.082(3) 0.066(3) 0.056(3) -0.009(2) 0.009(2) -0.003(2)
C7S 0.130(4) 0.111(4) 0.105(4) -0.003(3) -0.017(3) -0.003(3)

loop_
_atom_type_symbol
_atom_type_description
_atom_type_scat_dispersion_real
_atom_type_scat_dispersion_imag
_atom_type_scat_source
C C 0.0033 0.0016 'International Tables Vol C Tables 4.2.6.8 and 6.1.1.4'
H H 0.0000 0.0000 'International Tables Vol C Tables 4.2.6.8 and 6.1.1.4'
N N 0.0061 0.0033 'International Tables Vol C Tables 4.2.6.8 and 6.1.1.4'
O O 0.0106 0.0060 'International Tables Vol C Tables 4.2.6.8 and 6.1.1.4'
Cl Cl 0.1484 0.1585 'International Tables Vol C Tables 4.2.6.8 and 6.1.1.4'
Yb Yb -0.3850 5.5486 'International Tables Vol C Tables 4.2.6.8 and 6.1.1.4'

loop_
_geom_angle_atom_site_label_1
_geom_angle_atom_site_label_2
_geom_angle_atom_site_label_3
_geom_angle
_geom_angle_site_symmetry_3
N2A Yb1A N3A 68.91(10) .
N2A Yb1A O1A 99.48(10) .
N3A Yb1A O1A 102.53(10) .
N2A Yb1A O2A 146.62(9) .
N3A Yb1A O2A 142.54(9) .
O1A Yb1A O2A 67.98(10) .
N2A Yb1A N1A 56.03(10) .
N3A Yb1A N1A 124.83(10) .
O1A Yb1A N1A 84.29(9) .
O2A Yb1A N1A 91.19(9) .
N2A Yb1A N4A 124.56(10) .
N3A Yb1A N4A 56.08(10) .
O1A Yb1A N4A 86.71(9) .
O2A Yb1A N4A 86.69(9) .
N1A Yb1A N4A 170.89(9) .
N2A Yb1A Cl1A 97.34(8) .
N3A Yb1A Cl1A 98.08(8) .
O1A Yb1A Cl1A 157.01(7) .
O2A Yb1A Cl1A 89.43(7) .
N1A Yb1A Cl1A 92.29(7) .
N4A Yb1A Cl1A 96.54(7) .
N2A Yb1A C9A 29.56(10) .
N3A Yb1A C9A 97.72(10) .
O1A Yb1A C9A 100.10(9) .
O2A Yb1A C9A 119.38(9) .
N1A Yb1A C9A 28.77(9) .
N4A Yb1A C9A 153.79(10) .
Cl1A Yb1A C9A 87.00(7) .
N2A Yb1A C20A 96.88(10) .
N3A Yb1A C20A 28.18(10) .
O1A Yb1A C20A 95.07(9) .
O2A Yb1A C20A 114.50(9) .
N1A Yb1A C20A 152.10(10) .
N4A Yb1A C20A 27.90(9) .
Cl1A Yb1A C20A 98.36(7) .
C9A Yb1A C20A 125.90(10) .
C34A O1A C33A 113.2(3) .
C34A O1A Yb1A 113.5(2) .
C33A O1A Yb1A 117.8(2) .
C36A O2A C35A 113.8(3) .
C36A O2A Yb1A 122.7(3) .
C35A O2A Yb1A 117.4(3) .
C9A N1A C1A 126.1(3) .
C9A N1A Yb1A 90.78(18) .
C1A N1A Yb1A 143.0(2) .
C9A N2A C14A 138.2(3) .
C9A N2A Yb1A 95.2(2) .
C14A N2A Yb1A 121.5(2) .
C20A N3A C19A 138.8(3) .
C20A N3A Yb1A 99.4(2) .
C19A N3A Yb1A 121.7(2) .
C20A N4A C25A 131.5(3) .
C20A N4A Yb1A 94.99(19) .
C25A N4A Yb1A 133.2(2) .
C2A C1A C6A 120.4(3) .
C2A C1A N1A 121.5(3) .
C6A C1A N1A 117.7(3) .
C3A C2A C1A 119.5(3) .
C3A C2A C7A 119.2(3) .
C1A C2A C7A 121.3(3) .
C2A C3A C4A 121.0(4) .
C5A C4A C3A 119.5(4) .
C4A C5A C6A 121.5(4) .
C5A C6A C1A 118.0(4) .
C5A C6A C8A 117.4(3) .
C1A C6A C8A 124.5(3) .
N1A C9A N2A 109.4(3) .
N1A C9A C10A 125.5(3) .
N2A C9A C10A 124.7(3) .
N1A C9A Yb1A 60.46(16) .
N2A C9A Yb1A 55.21(16) .
C10A C9A Yb1A 150.9(2) .
C11A C10A C12A 108.0(3) .
C11A C10A C9A 112.6(3) .
C12A C10A C9A 111.2(3) .
C11A C10A C13A 105.0(3) .
C12A C10A C13A 111.3(3) .
C9A C10A C13A 108.6(3) .
C15A C14A N2A 126.3(3) .
C15A C14A C19A 118.6(3) .
N2A C14A C19A 114.6(3) .
C16A C15A C14A 121.8(3) .
C17A C16A C15A 119.5(3) .
C16A C17A C18A 120.8(3) .
C17A C18A C19A 121.5(3) .
C18A C19A N3A 129.8(3) .
C18A C19A C14A 117.6(3) .
N3A C19A C14A 112.6(3) .
N4A C20A N3A 109.5(3) .
N4A C20A C21A 126.0(3) .
N3A C20A C21A 124.4(3) .
N4A C20A Yb1A 57.11(15) .
N3A C20A Yb1A 52.44(16) .
C21A C20A Yb1A 176.6(2) .
C24A C21A C22A 105.8(3) .
C24A C21A C23A 105.9(3) .
C22A C21A C23A 114.6(3) .
C24A C21A C20A 114.9(3) .
C22A C21A C20A 107.6(3) .
C23A C21A C20A 108.2(3) .
C30A C25A N4A 119.9(3) .
C30A C25A C26A 120.0(3) .
N4A C25A C26A 119.6(3) .
C27A C26A C25A 118.0(3) .
C27A C26A C31A 120.5(3) .
C25A C26A C31A 121.5(3) .
C28A C27A C26A 122.2(3) .
C27A C28A C29A 118.9(3) .
C28A C29A C30A 121.6(3) .
C29A C30A C25A 119.3(3) .
C29A C30A C32A 120.0(3) .
C25A C30A C32A 120.7(3) .
O1A C34A C35A 107.8(3) .
O2A C35A C34A 107.9(3) .
N2B Yb1B N3B 67.95(10) .
N2B Yb1B O1B 95.94(10) .
N3B Yb1B O1B 100.90(9) .
N2B Yb1B O2B 147.08(9) .
N3B Yb1B O2B 140.97(9) .
O1B Yb1B O2B 67.60(8) .
N2B Yb1B N4B 123.38(9) .
N3B Yb1B N4B 56.07(10) .
O1B Yb1B N4B 87.23(8) .
O2B Yb1B N4B 85.49(8) .
N2B Yb1B N1B 56.32(9) .
N3B Yb1B N1B 124.26(10) .
O1B Yb1B N1B 84.59(9) .
O2B Yb1B N1B 92.71(9) .
N4B Yb1B N1B 171.69(9) .
N2B Yb1B Cl1B 99.26(8) .
N3B Yb1B Cl1B 97.87(7) .
O1B Yb1B Cl1B 159.25(6) .
O2B Yb1B Cl1B 92.16(6) .
N4B Yb1B Cl1B 96.03(7) .
N1B Yb1B Cl1B 92.15(7) .
N2B Yb1B C9B 30.11(10) .
N3B Yb1B C9B 96.57(10) .
O1B Yb1B C9B 100.05(9) .
O2B Yb1B C9B 121.73(9) .
N4B Yb1B C9B 152.63(9) .
N1B Yb1B C9B 29.42(9) .
Cl1B Yb1B C9B 86.44(7) .
N2B Yb1B C20B 96.01(10) .
N3B Yb1B C20B 28.38(10) .
O1B Yb1B C20B 94.38(8) .
O2B Yb1B C20B 112.94(9) .
N4B Yb1B C20B 27.69(9) .
N1B Yb1B C20B 151.86(10) .
Cl1B Yb1B C20B 97.98(7) .
C9B Yb1B C20B 124.94(10) .
N2B Yb1B C34B 107.29(10) .
N3B Yb1B C34B 125.18(9) .
O1B Yb1B C34B 24.56(8) .
O2B Yb1B C34B 47.47(9) .
N4B Yb1B C34B 98.41(9) .
N1B Yb1B C34B 74.57(9) .
Cl1B Yb1B C34B 135.24(7) .
C9B Yb1B C34B 98.84(10) .
C20B Yb1B C34B 113.89(9) .
C33B O1B C34B 113.3(3) .
C33B O1B Yb1B 119.2(2) .
C34B O1B Yb1B 112.31(19) .
C36B O2B C35B 112.1(3) .
C36B O2B Yb1B 124.1(2) .
C35B O2B Yb1B 119.2(2) .
C9B N1B C1B 125.9(3) .
C9B N1B Yb1B 87.98(19) .
C1B N1B Yb1B 145.7(2) .
C9B N2B C14B 135.9(3) .
C9B N2B Yb1B 94.0(2) .
C14B N2B Yb1B 122.9(2) .
C20B N3B C19B 137.6(3) .
C20B N3B Yb1B 99.07(19) .
C19B N3B Yb1B 123.0(2) .
C20B N4B C25B 131.0(3) .
C20B N4B Yb1B 95.6(2) .
C25B N4B Yb1B 133.19(19) .
C2B C1B N1B 119.6(3) .
C2B C1B C6B 120.1(3) .
N1B C1B C6B 119.9(3) .
C1B C2B C3B 118.3(4) .
C1B C2B C7B 122.8(3) .
C3B C2B C7B 118.9(4) .
C4B C3B C2B 122.0(4) .
C3B C4B C5B 118.9(4) .
C4B C5B C6B 122.1(4) .
C5B C6B C1B 118.5(4) .
C5B C6B C8B 120.2(4) .
C1B C6B C8B 121.4(3) .
N1B C9B N2B 109.6(3) .
N1B C9B C10B 124.4(3) .
N2B C9B C10B 125.1(3) .
N1B C9B Yb1B 62.60(17) .
N2B C9B Yb1B 55.92(17) .
C10B C9B Yb1B 144.5(2) .
C11B C10B C13B 105.0(3) .
C11B C10B C12B 108.0(3) .
C13B C10B C12B 111.6(3) .
C11B C10B C9B 111.1(3) .
C13B C10B C9B 109.4(3) .
C12B C10B C9B 111.6(3) .
N2B C14B C15B 125.7(3) .
N2B C14B C19B 114.4(3) .
C15B C14B C19B 118.9(3) .
C16B C15B C14B 121.4(3) .
C17B C16B C15B 119.4(4) .
C16B C17B C18B 120.5(3) .
C17B C18B C19B 122.6(3) .
C18B C19B N3B 131.8(3) .
C18B C19B C14B 116.9(3) .
N3B C19B C14B 111.3(3) .
N4B C20B N3B 109.2(3) .
N4B C20B C21B 126.7(3) .
N3B C20B C21B 124.0(3) .
N4B C20B Yb1B 56.67(16) .
N3B C20B Yb1B 52.55(15) .
C21B C20B Yb1B 176.4(2) .
C23B C21B C24B 106.3(3) .
C23B C21B C20B 114.0(3) .
C24B C21B C20B 109.3(3) .
C23B C21B C22B 106.3(3) .
C24B C21B C22B 114.4(3) .
C20B C21B C22B 106.7(3) .
C30B C25B C26B 120.6(3) .
C30B C25B N4B 119.3(3) .
C26B C25B N4B 119.6(3) .
C27B C26B C25B 118.9(3) .
C27B C26B C31B 119.2(3) .
C25B C26B C31B 121.9(3) .
C28B C27B C26B 120.9(4) .
C29B C28B C27B 119.9(4) .
C28B C29B C30B 121.7(4) .
C25B C30B C29B 117.9(4) .
C25B C30B C32B 121.9(3) .
C29B C30B C32B 120.1(4) .
O1B C34B C35B 106.6(3) .
O1B C34B Yb1B 43.13(14) .
C35B C34B Yb1B 80.93(19) .
O2B C35B C34B 107.2(3) .
C4S O1S C1S 109.9(4) .
O1S C1S C2S 101.1(4) .
C1S C2S C3S 110.6(4) .
C4S C3S C2S 94.7(4) .
O1S C4S C3S 107.9(4) .
C7S C6S C5S 118.4(6) .
C6S C7S C7S 113.7(9) 2_544

loop_
_geom_bond_atom_site_label_1
_geom_bond_atom_site_label_2
_geom_bond_distance
_geom_bond_site_symmetry_2
Yb1A N2A 2.257(3) .
Yb1A N3A 2.278(3) .
Yb1A O1A 2.373(2) .
Yb1A O2A 2.378(3) .
Yb1A N1A 2.382(2) .
Yb1A N4A 2.390(3) .
Yb1A Cl1A 2.5440(9) .
Yb1A C9A 2.737(3) .
Yb1A C20A 2.836(3) .
O1A C34A 1.423(5) .
O1A C33A 1.454(5) .
O2A C36A 1.431(5) .
O2A C35A 1.448(5) .
N1A C9A 1.317(4) .
N1A C1A 1.430(4) .
N2A C9A 1.356(4) .
N2A C14A 1.402(4) .
N3A C20A 1.357(4) .
N3A C19A 1.411(4) .
N4A C20A 1.332(4) .
N4A C25A 1.409(4) .
C1A C2A 1.390(5) .
C1A C6A 1.426(5) .
C2A C3A 1.386(5) .
C2A C7A 1.507(5) .
C3A C4A 1.392(6) .
C4A C5A 1.380(6) .
C5A C6A 1.396(5) .
C6A C8A 1.500(5) .
C9A C10A 1.546(4) .
C10A C11A 1.535(5) .
C10A C12A 1.537(5) .
C10A C13A 1.552(5) .
C14A C15A 1.395(5) .
C14A C19A 1.439(4) .
C15A C16A 1.385(5) .
C16A C17A 1.372(5) .
C17A C18A 1.380(5) .
C18A C19A 1.406(5) .
C20A C21A 1.546(4) .
C21A C24A 1.539(5) .
C21A C22A 1.540(5) .
C21A C23A 1.544(5) .
C25A C30A 1.403(5) .
C25A C26A 1.417(5) .
C26A C27A 1.395(5) .
C26A C31A 1.501(5) .
C27A C28A 1.378(5) .
C28A C29A 1.380(5) .
C29A C30A 1.385(5) .
C30A C32A 1.509(5) .
C34A C35A 1.478(7) .
Yb1B N2B 2.256(3) .
Yb1B N3B 2.277(3) .
Yb1B O1B 2.363(2) .
Yb1B O2B 2.368(2) .
Yb1B N4B 2.378(3) .
Yb1B N1B 2.414(3) .
Yb1B Cl1B 2.5442(9) .
Yb1B C9B 2.717(3) .
Yb1B C20B 2.833(3) .
Yb1B C34B 3.198(3) .
O1B C33B 1.436(4) .
O1B C34B 1.437(4) .
O2B C36B 1.431(4) .
O2B C35B 1.434(4) .
N1B C9B 1.335(4) .
N1B C1B 1.421(4) .
N2B C9B 1.366(4) .
N2B C14B 1.379(4) .
N3B C20B 1.363(4) .
N3B C19B 1.404(4) .
N4B C20B 1.323(4) .
N4B C25B 1.427(4) .
C1B C2B 1.393(5) .
C1B C6B 1.427(5) .
C2B C3B 1.411(5) .
C2B C7B 1.507(6) .
C3B C4B 1.370(7) .
C4B C5B 1.381(7) .
C5B C6B 1.383(5) .
C6B C8B 1.481(6) .
C9B C10B 1.552(5) .
C10B C11B 1.539(5) .
C10B C13B 1.540(5) .
C10B C12B 1.547(5) .
C14B C15B 1.402(5) .
C14B C19B 1.451(5) .
C15B C16B 1.389(5) .
C16B C17B 1.374(5) .
C17B C18B 1.385(5) .
C18B C19B 1.390(5) .
C20B C21B 1.539(4) .
C21B C23B 1.520(5) .
C21B C24B 1.539(5) .
C21B C22B 1.548(5) .
C25B C30B 1.392(5) .
C25B C26B 1.404(5) .
C26B C27B 1.391(5) .
C26B C31B 1.509(5) .
C27B C28B 1.379(6) .
C28B C29B 1.358(6) .
C29B C30B 1.411(5) .
C30B C32B 1.498(5) .
C34B C35B 1.505(5) .
O1S C4S 1.422(4) .
O1S C1S 1.440(4) .
C1S C2S 1.527(4) .
C2S C3S 1.528(4) .
C3S C4S 1.515(4) .
C5S C6S 1.516(10) .
C6S C7S 1.327(9) .
C7S C7S 1.399(16) 2_544
